data_4066182
loop_
_publ_author_name
'\<St\<epni\<cka, Petr'
'Schulz, Ji\<r\'i'
'Klemann, Thorsten'
'Siemeling, Ulrich'
'C\'isa\<rov\'a, Ivana'

_publ_section_title
;
 Synthesis, Structural Characterization, and Catalytic Evaluation of
 Palladium Complexes with Homologous Ferrocene-Based Pyridylphosphine
 Ligands
;
_journal_issue 14
_journal_name_full Organometallics
_journal_page_first 3187
_journal_paper_doi 10.1021/om100339p
_journal_volume 29
_journal_year 2010
_chemical_formula_moiety 'C27 H22 Cl2 Fe N P Pd'
_chemical_formula_sum 'C27 H22 Cl2 Fe N P Pd'
_chemical_formula_weight 624.58
_chemical_name_systematic
; 
 ? 
;
_space_group_IT_number 14
_symmetry_cell_setting monoclinic
_symmetry_space_group_name_Hall '-P 2yn'
_symmetry_space_group_name_H-M 'P 1 21/n 1'
_atom_sites_solution_hydrogens geom
_atom_sites_solution_primary direct
_atom_sites_solution_secondary difmap
_audit_creation_method SHELXL-97
_cell_angle_alpha 90.00
_cell_angle_beta 114.4480(10)
_cell_angle_gamma 90.00
_cell_formula_units_Z 4
_cell_length_a 15.4619(2)
_cell_length_b 10.5555(2)
_cell_length_c 15.9837(3)
_cell_measurement_reflns_used 5705
_cell_measurement_temperature 150(2)
_cell_measurement_theta_max 27.48
_cell_measurement_theta_min 1.00
_cell_volume 2374.77(7)
_computing_cell_refinement 'HKL Scalepack (Otwinowski & Minor, 1997)'
_computing_data_collection 'Collect (Nonius BV, 1997-2000)'
_computing_data_reduction 'HKL Denzo and Scalepack (Otwinowski & Minor, 1997)'
_computing_molecular_graphics 'PLATON (Spek, 2008)'
_computing_publication_material 'PLATON (Spek, 2008)'
_computing_structure_refinement 'SHELXL-97 (Sheldrick, 1997)'
_computing_structure_solution 'SIR97 (Altomare et al., 1994)'
_diffrn_ambient_temperature 150(2)
_diffrn_detector_area_resol_mean 9.091
_diffrn_measured_fraction_theta_full 0.999
_diffrn_measured_fraction_theta_max 0.999
_diffrn_measurement_device_type KappaCCD
_diffrn_measurement_method '\w and \p scans to fill the Ewald sphere'
_diffrn_radiation_monochromator 'horizontally mounted graphite crystal'
_diffrn_radiation_source 'fine-focus sealed tube'
_diffrn_radiation_type MoK\a
_diffrn_radiation_wavelength 0.71073
_diffrn_reflns_av_R_equivalents 0.0461
_diffrn_reflns_av_sigmaI/netI 0.0256
_diffrn_reflns_limit_h_max 20
_diffrn_reflns_limit_h_min -19
_diffrn_reflns_limit_k_max 13
_diffrn_reflns_limit_k_min -13
_diffrn_reflns_limit_l_max 20
_diffrn_reflns_limit_l_min -20
_diffrn_reflns_number 43867
_diffrn_reflns_theta_full 27.49
_diffrn_reflns_theta_max 27.49
_diffrn_reflns_theta_min 1.54
_diffrn_standards_number 0
_exptl_absorpt_coefficient_mu 1.678
_exptl_absorpt_correction_T_max 0.864
_exptl_absorpt_correction_T_min 0.665
_exptl_absorpt_correction_type integration
_exptl_absorpt_process_details
;
Gaussian integration (Coppens, 1970)
;
_exptl_crystal_colour orange-brown
_exptl_crystal_density_diffrn 1.747
_exptl_crystal_density_method 'not measured'
_exptl_crystal_description plate
_exptl_crystal_F_000 1248
_exptl_crystal_size_max 0.25
_exptl_crystal_size_mid 0.23
_exptl_crystal_size_min 0.10
_refine_diff_density_max 1.130
_refine_diff_density_min -0.687
_refine_diff_density_rms 0.091
_refine_ls_extinction_method none
_refine_ls_goodness_of_fit_ref 1.063
_refine_ls_hydrogen_treatment constr
_refine_ls_matrix_type full
_refine_ls_number_parameters 298
_refine_ls_number_reflns 5433
_refine_ls_number_restraints 0
_refine_ls_restrained_S_all 1.063
_refine_ls_R_factor_all 0.0388
_refine_ls_R_factor_gt 0.0292
_refine_ls_shift/su_max 0.001
_refine_ls_shift/su_mean 0.000
_refine_ls_structure_factor_coef Fsqd
_refine_ls_weighting_details 'calc w=1/[\s^2^(Fo^2^)+(0.0319P)^2^+3.0376P] where P=(Fo^2^+2Fc^2^)/3'
_refine_ls_weighting_scheme calc
_refine_ls_wR_factor_gt 0.0673
_refine_ls_wR_factor_ref 0.0723
_reflns_number_gt 4613
_reflns_number_total 5433
_reflns_threshold_expression >2sigma(I)
_cod_data_source_file om100339p_si_002.cif
_cod_data_source_block tkpd1
_cod_depositor_comments
;
The following automatic conversions were performed:
'_atom_site_symetry_multiplicity' tag replaced with
'_atom_site_symmetry_multiplicity'.

Automatic conversion script
Id: cif_correct_tags 1440 2010-10-19 06:21:57Z saulius 
;
_cod_original_sg_symbol_H-M P21/n
_cod_database_code 4066182

loop_
_symmetry_equiv_pos_as_xyz
'x, y, z'
'-x+1/2, y+1/2, -z+1/2'
'-x, -y, -z'
'x-1/2, -y-1/2, z-1/2'

loop_
_atom_site_label
_atom_site_type_symbol
_atom_site_fract_x
_atom_site_fract_y
_atom_site_fract_z
_atom_site_U_iso_or_equiv
_atom_site_adp_type
_atom_site_occupancy
_atom_site_symmetry_multiplicity
_atom_site_calc_flag
_atom_site_refinement_flags
Pd Pd 0.066227(13) 0.001891(16) 0.398621(12) 0.01538(6) Uani 1 1 d .
Fe Fe 0.15926(3) 0.12863(3) 0.23427(2) 0.02004(9) Uani 1 1 d .
Cl1 Cl -0.09280(4) -0.06970(6) 0.33977(4) 0.02358(14) Uani 1 1 d .
Cl2 Cl 0.12176(4) -0.20336(6) 0.41349(4) 0.02211(13) Uani 1 1 d .
P P 0.21556(4) 0.07637(6) 0.45874(4) 0.01580(13) Uani 1 1 d .
N N 0.01590(14) 0.18354(19) 0.37456(14) 0.0168(4) Uani 1 1 d .
C1 C 0.25211(17) 0.0878(2) 0.36619(17) 0.0196(5) Uani 1 1 d .
C2 C 0.2417(2) -0.0178(2) 0.30669(19) 0.0250(6) Uani 1 1 d .
H2 H 0.2197 -0.0978 0.3125 0.030 Uiso 1 1 calc R
C3 C 0.2705(2) 0.0208(3) 0.23731(19) 0.0286(6) Uani 1 1 d .
H3 H 0.2711 -0.0300 0.1900 0.034 Uiso 1 1 calc R
C4 C 0.29841(19) 0.1491(3) 0.25207(19) 0.0261(6) Uani 1 1 d .
H4 H 0.3200 0.1974 0.2159 0.031 Uiso 1 1 calc R
C5 C 0.28787(17) 0.1918(2) 0.33138(18) 0.0220(5) Uani 1 1 d .
H5 H 0.3016 0.2726 0.3565 0.026 Uiso 1 1 calc R
C6 C 0.03150(17) 0.1986(2) 0.22684(17) 0.0211(5) Uani 1 1 d .
C7 C 0.02013(18) 0.0721(3) 0.19214(17) 0.0246(6) Uani 1 1 d .
H7 H -0.0013 0.0031 0.2145 0.030 Uiso 1 1 calc R
C8 C 0.0475(2) 0.0704(3) 0.11710(19) 0.0330(7) Uani 1 1 d .
H8 H 0.0470 -0.0002 0.0821 0.040 Uiso 1 1 calc R
C9 C 0.0753(2) 0.1944(3) 0.10493(18) 0.0318(7) Uani 1 1 d .
H9 H 0.0964 0.2193 0.0607 0.038 Uiso 1 1 calc R
C10 C 0.06550(19) 0.2737(3) 0.17186(18) 0.0271(6) Uani 1 1 d .
H10 H 0.0788 0.3599 0.1790 0.033 Uiso 1 1 calc R
C12 C 0.00579(17) 0.2519(2) 0.29907(17) 0.0200(5) Uani 1 1 d .
C13 C -0.00945(18) 0.2345(2) 0.43788(18) 0.0225(5) Uani 1 1 d .
H13 H -0.0027 0.1863 0.4889 0.027 Uiso 1 1 calc R
C14 C -0.0451(2) 0.3554(3) 0.4302(2) 0.0289(6) Uani 1 1 d .
H14 H -0.0623 0.3881 0.4752 0.035 Uiso 1 1 calc R
C15 C -0.0550(2) 0.4277(3) 0.3548(2) 0.0314(6) Uani 1 1 d .
H15 H -0.0780 0.5101 0.3485 0.038 Uiso 1 1 calc R
C16 C -0.02995(19) 0.3749(3) 0.28900(19) 0.0260(6) Uani 1 1 d .
H16 H -0.0370 0.4219 0.2374 0.031 Uiso 1 1 calc R
C17 C 0.30329(18) -0.0249(2) 0.54414(17) 0.0195(5) Uani 1 1 d .
C18 C 0.39267(18) -0.0401(3) 0.54414(18) 0.0249(6) Uani 1 1 d .
H18 H 0.4083 0.0028 0.5014 0.030 Uiso 1 1 calc R
C19 C 0.4590(2) -0.1203(3) 0.60885(19) 0.0301(6) Uani 1 1 d .
H19 H 0.5186 -0.1316 0.6088 0.036 Uiso 1 1 calc R
C20 C 0.4358(2) -0.1828(3) 0.67313(19) 0.0308(6) Uani 1 1 d .
H20 H 0.4801 -0.2355 0.7164 0.037 Uiso 1 1 calc R
C21 C 0.3460(2) -0.1667(3) 0.67282(18) 0.0282(6) Uani 1 1 d .
H21 H 0.3307 -0.2086 0.7160 0.034 Uiso 1 1 calc R
C22 C 0.28021(19) -0.0889(2) 0.60871(17) 0.0233(5) Uani 1 1 d .
H22 H 0.2203 -0.0790 0.6084 0.028 Uiso 1 1 calc R
C23 C 0.23229(17) 0.2317(2) 0.51265(17) 0.0181(5) Uani 1 1 d .
C24 C 0.26710(18) 0.2412(3) 0.60796(17) 0.0227(5) Uani 1 1 d .
H24 H 0.2822 0.1682 0.6437 0.027 Uiso 1 1 calc R
C25 C 0.27943(19) 0.3594(3) 0.64975(19) 0.0282(6) Uani 1 1 d .
H25 H 0.3023 0.3650 0.7134 0.034 Uiso 1 1 calc R
C26 C 0.2579(2) 0.4684(3) 0.5973(2) 0.0301(6) Uani 1 1 d .
H26 H 0.2685 0.5473 0.6257 0.036 Uiso 1 1 calc R
C27 C 0.2204(2) 0.4600(3) 0.5021(2) 0.0281(6) Uani 1 1 d .
H27 H 0.2042 0.5333 0.4667 0.034 Uiso 1 1 calc R
C28 C 0.20702(18) 0.3428(2) 0.46010(18) 0.0220(5) Uani 1 1 d .
H28 H 0.1810 0.3376 0.3963 0.026 Uiso 1 1 calc R

loop_
_atom_site_aniso_label
_atom_site_aniso_U_11
_atom_site_aniso_U_22
_atom_site_aniso_U_33
_atom_site_aniso_U_23
_atom_site_aniso_U_13
_atom_site_aniso_U_12
Pd 0.01709(11) 0.01418(10) 0.01464(10) 0.00107(7) 0.00634(8) 0.00017(7)
Fe 0.02367(19) 0.02218(19) 0.01562(18) 0.00156(14) 0.00948(15) 0.00135(14)
Cl1 0.0192(3) 0.0234(3) 0.0244(3) 0.0027(2) 0.0053(2) -0.0034(2)
Cl2 0.0284(3) 0.0156(3) 0.0240(3) 0.0000(2) 0.0125(3) 0.0020(2)
P 0.0167(3) 0.0153(3) 0.0150(3) 0.0013(2) 0.0061(2) 0.0016(2)
N 0.0156(10) 0.0176(10) 0.0170(10) 0.0038(8) 0.0063(8) 0.0013(8)
C1 0.0197(12) 0.0211(12) 0.0187(12) 0.0038(10) 0.0086(10) 0.0043(10)
C2 0.0344(15) 0.0204(13) 0.0245(14) 0.0041(10) 0.0165(12) 0.0064(11)
C3 0.0369(16) 0.0312(15) 0.0248(14) 0.0035(11) 0.0198(13) 0.0106(12)
C4 0.0236(13) 0.0326(15) 0.0279(14) 0.0090(12) 0.0165(11) 0.0071(11)
C5 0.0195(12) 0.0227(13) 0.0254(13) 0.0036(10) 0.0109(11) 0.0022(10)
C6 0.0179(12) 0.0265(13) 0.0157(12) 0.0048(10) 0.0038(10) 0.0018(10)
C7 0.0262(13) 0.0290(14) 0.0174(12) 0.0006(11) 0.0078(11) -0.0040(11)
C8 0.0341(16) 0.0415(17) 0.0192(13) -0.0075(12) 0.0066(12) -0.0050(13)
C9 0.0342(16) 0.0459(18) 0.0157(13) 0.0085(12) 0.0105(12) 0.0046(13)
C10 0.0247(14) 0.0316(15) 0.0237(14) 0.0103(11) 0.0088(11) 0.0028(11)
C12 0.0160(12) 0.0214(12) 0.0196(12) 0.0047(10) 0.0043(10) -0.0001(9)
C13 0.0253(13) 0.0235(13) 0.0205(12) 0.0029(10) 0.0114(11) 0.0032(10)
C14 0.0327(15) 0.0280(15) 0.0309(15) 0.0045(12) 0.0180(12) 0.0088(12)
C15 0.0360(16) 0.0218(14) 0.0377(17) 0.0044(12) 0.0165(13) 0.0101(12)
C16 0.0280(14) 0.0239(13) 0.0251(14) 0.0079(11) 0.0099(11) 0.0043(11)
C17 0.0216(13) 0.0186(12) 0.0165(12) -0.0003(9) 0.0060(10) 0.0043(9)
C18 0.0227(13) 0.0297(14) 0.0201(13) 0.0005(11) 0.0065(11) 0.0033(11)
C19 0.0228(13) 0.0353(16) 0.0268(14) -0.0030(12) 0.0050(11) 0.0079(12)
C20 0.0328(15) 0.0230(14) 0.0237(14) 0.0010(11) -0.0013(12) 0.0090(11)
C21 0.0440(17) 0.0183(12) 0.0195(13) 0.0028(10) 0.0103(12) -0.0014(12)
C22 0.0237(13) 0.0234(13) 0.0224(13) 0.0008(10) 0.0091(11) 0.0006(10)
C23 0.0167(12) 0.0178(12) 0.0203(12) -0.0010(10) 0.0080(10) -0.0005(9)
C24 0.0215(13) 0.0241(13) 0.0209(13) 0.0008(10) 0.0071(11) 0.0013(10)
C25 0.0270(14) 0.0331(15) 0.0233(14) -0.0085(12) 0.0091(11) -0.0018(11)
C26 0.0274(15) 0.0247(14) 0.0383(17) -0.0120(12) 0.0138(13) -0.0016(11)
C27 0.0281(14) 0.0190(13) 0.0380(16) 0.0006(12) 0.0145(13) 0.0020(11)
C28 0.0213(13) 0.0228(13) 0.0225(13) 0.0020(10) 0.0097(11) 0.0004(10)

loop_
_atom_type_symbol
_atom_type_description
_atom_type_scat_dispersion_real
_atom_type_scat_dispersion_imag
_atom_type_scat_source
C C 0.0033 0.0016 'International Tables Vol C Tables 4.2.6.8 and 6.1.1.4'
H H 0.0000 0.0000 'International Tables Vol C Tables 4.2.6.8 and 6.1.1.4'
Cl Cl 0.1484 0.1585 'International Tables Vol C Tables 4.2.6.8 and 6.1.1.4'
Fe Fe 0.3463 0.8444 'International Tables Vol C Tables 4.2.6.8 and 6.1.1.4'
N N 0.0061 0.0033 'International Tables Vol C Tables 4.2.6.8 and 6.1.1.4'
P P 0.1023 0.0942 'International Tables Vol C Tables 4.2.6.8 and 6.1.1.4'
Pd Pd -0.9988 1.0072 'International Tables Vol C Tables 4.2.6.8 and 6.1.1.4'

loop_
_exptl_crystal_face_index_h
_exptl_crystal_face_index_k
_exptl_crystal_face_index_l
_exptl_crystal_face_perp_dist
1 0 -1 0.020
-1 0 1 0.080
-8 0 -9 0.070
1 2 1 0.134
0 -1 0 0.138
9 -8 10 0.190
12 1 14 0.209
-6 5 12 0.111
1 1 -2 0.076

loop_
_geom_angle_atom_site_label_1
_geom_angle_atom_site_label_2
_geom_angle_atom_site_label_3
_geom_angle
N Pd P 89.77(6)
N Pd Cl2 175.30(6)
P Pd Cl2 90.67(2)
N Pd Cl1 88.44(6)
P Pd Cl1 177.27(2)
Cl2 Pd Cl1 91.28(2)
C2 Fe C1 41.05(10)
C2 Fe C3 40.62(11)
C1 Fe C3 68.53(10)
C2 Fe C8 112.69(12)
C1 Fe C8 147.77(12)
C3 Fe C8 103.77(12)
C2 Fe C9 144.70(12)
C1 Fe C9 171.84(12)
C3 Fe C9 112.74(11)
C8 Fe C9 40.38(12)
C2 Fe C7 106.84(11)
C1 Fe C7 117.94(10)
C3 Fe C7 126.93(12)
C8 Fe C7 40.67(11)
C9 Fe C7 68.24(11)
C2 Fe C10 172.12(11)
C1 Fe C10 135.12(11)
C3 Fe C10 147.24(11)
C8 Fe C10 67.76(12)
C9 Fe C10 40.23(11)
C7 Fe C10 68.06(11)
C2 Fe C4 68.20(11)
C1 Fe C4 68.45(10)
C3 Fe C4 40.18(11)
C8 Fe C4 126.54(12)
C9 Fe C4 106.99(11)
C7 Fe C4 164.81(11)
C10 Fe C4 118.30(11)
C2 Fe C5 68.60(11)
C1 Fe C5 41.04(10)
C3 Fe C5 67.83(11)
C8 Fe C5 166.25(11)
C9 Fe C5 131.24(11)
C7 Fe C5 153.06(10)
C10 Fe C5 112.98(11)
C4 Fe C5 40.19(10)
C2 Fe C6 131.59(11)
C1 Fe C6 112.39(10)
C3 Fe C6 167.07(11)
C8 Fe C6 68.26(11)
C9 Fe C6 68.31(11)
C7 Fe C6 40.54(10)
C10 Fe C6 40.70(10)
C4 Fe C6 152.75(11)
C5 Fe C6 121.94(10)
C1 P C23 107.36(12)
C1 P C17 105.47(11)
C23 P C17 104.98(11)
C1 P Pd 106.86(8)
C23 P Pd 115.95(8)
C17 P Pd 115.51(9)
C13 N C12 119.7(2)
C13 N Pd 116.20(16)
C12 N Pd 124.05(17)
C2 C1 C5 107.0(2)
C2 C1 P 120.58(19)
C5 C1 P 132.3(2)
C2 C1 Fe 68.95(15)
C5 C1 Fe 70.08(14)
P C1 Fe 122.55(13)
C3 C2 C1 108.1(2)
C3 C2 Fe 70.25(15)
C1 C2 Fe 70.00(14)
C3 C2 H2 125.9
C1 C2 H2 125.9
Fe C2 H2 125.4
C4 C3 C2 108.6(2)
C4 C3 Fe 70.47(15)
C2 C3 Fe 69.13(15)
C4 C3 H3 125.7
C2 C3 H3 125.7
Fe C3 H3 126.3
C3 C4 C5 108.3(2)
C3 C4 Fe 69.35(16)
C5 C4 Fe 69.93(15)
C3 C4 H4 125.8
C5 C4 H4 125.8
Fe C4 H4 126.5
C4 C5 C1 107.9(2)
C4 C5 Fe 69.88(15)
C1 C5 Fe 68.88(14)
C4 C5 H5 126.0
C1 C5 H5 126.0
Fe C5 H5 126.8
C7 C6 C10 107.2(2)
C7 C6 C12 129.0(2)
C10 C6 C12 123.6(2)
C7 C6 Fe 69.47(15)
C10 C6 Fe 69.42(15)
C12 C6 Fe 130.60(17)
C8 C7 C6 107.8(2)
C8 C7 Fe 69.26(15)
C6 C7 Fe 70.00(14)
C8 C7 H7 126.1
C6 C7 H7 126.1
Fe C7 H7 126.2
C9 C8 C7 108.5(3)
C9 C8 Fe 70.04(16)
C7 C8 Fe 70.07(15)
C9 C8 H8 125.8
C7 C8 H8 125.8
Fe C8 H8 125.7
C10 C9 C8 108.0(2)
C10 C9 Fe 70.10(15)
C8 C9 Fe 69.58(16)
C10 C9 H9 126.0
C8 C9 H9 126.0
Fe C9 H9 125.9
C9 C10 C6 108.5(3)
C9 C10 Fe 69.66(16)
C6 C10 Fe 69.87(15)
C9 C10 H10 125.7
C6 C10 H10 125.7
Fe C10 H10 126.3
N C12 C16 119.4(2)
N C12 C6 121.5(2)
C16 C12 C6 119.1(2)
N C13 C14 122.4(2)
N C13 H13 118.8
C14 C13 H13 118.8
C13 C14 C15 119.1(3)
C13 C14 H14 120.4
C15 C14 H14 120.4
C14 C15 C16 118.5(3)
C14 C15 H15 120.7
C16 C15 H15 120.7
C15 C16 C12 120.7(2)
C15 C16 H16 119.6
C12 C16 H16 119.6
C18 C17 C22 120.1(2)
C18 C17 P 120.0(2)
C22 C17 P 119.9(2)
C17 C18 C19 119.6(3)
C17 C18 H18 120.2
C19 C18 H18 120.2
C20 C19 C18 120.0(3)
C20 C19 H19 120.0
C18 C19 H19 120.0
C19 C20 C21 120.0(2)
C19 C20 H20 120.0
C21 C20 H20 120.0
C22 C21 C20 120.2(3)
C22 C21 H21 119.9
C20 C21 H21 119.9
C21 C22 C17 120.1(3)
C21 C22 H22 119.9
C17 C22 H22 119.9
C24 C23 C28 118.8(2)
C24 C23 P 119.80(19)
C28 C23 P 121.37(19)
C25 C24 C23 120.2(2)
C25 C24 H24 119.9
C23 C24 H24 119.9
C26 C25 C24 120.4(3)
C26 C25 H25 119.8
C24 C25 H25 119.8
C25 C26 C27 119.8(3)
C25 C26 H26 120.1
C27 C26 H26 120.1
C28 C27 C26 120.0(3)
C28 C27 H27 120.0
C26 C27 H27 120.0
C27 C28 C23 120.6(2)
C27 C28 H28 119.7
C23 C28 H28 119.7

loop_
_geom_bond_atom_site_label_1
_geom_bond_atom_site_label_2
_geom_bond_distance
Pd N 2.045(2)
Pd P 2.2442(6)
Pd Cl2 2.3062(6)
Pd Cl1 2.3638(6)
Fe C2 2.032(3)
Fe C1 2.046(2)
Fe C3 2.047(3)
Fe C8 2.048(3)
Fe C9 2.054(3)
Fe C7 2.059(3)
Fe C10 2.060(3)
Fe C4 2.062(3)
Fe C5 2.062(3)
Fe C6 2.066(3)
P C1 1.793(2)
P C23 1.820(2)
P C17 1.820(2)
N C13 1.340(3)
N C12 1.358(3)
C1 C2 1.430(4)
C1 C5 1.440(3)
C2 C3 1.416(4)
C2 H2 0.9300
C3 C4 1.411(4)
C3 H3 0.9300
C4 C5 1.417(4)
C4 H4 0.9300
C5 H5 0.9300
C6 C7 1.429(4)
C6 C10 1.435(4)
C6 C12 1.479(4)
C7 C8 1.427(4)
C7 H7 0.9300
C8 C9 1.416(4)
C8 H8 0.9300
C9 C10 1.415(4)
C9 H9 0.9300
C10 H10 0.9300
C12 C16 1.394(4)
C13 C14 1.376(4)
C13 H13 0.9300
C14 C15 1.379(4)
C14 H14 0.9300
C15 C16 1.380(4)
C15 H15 0.9300
C16 H16 0.9300
C17 C18 1.391(4)
C17 C22 1.398(4)
C18 C19 1.400(4)
C18 H18 0.9300
C19 C20 1.388(4)
C19 H19 0.9300
C20 C21 1.397(4)
C20 H20 0.9300
C21 C22 1.377(4)
C21 H21 0.9300
C22 H22 0.9300
C23 C24 1.393(3)
C23 C28 1.400(3)
C24 C25 1.391(4)
C24 H24 0.9300
C25 C26 1.381(4)
C25 H25 0.9300
C26 C27 1.389(4)
C26 H26 0.9300
C27 C28 1.382(4)
C27 H27 0.9300
C28 H28 0.9300
